data_4061642
loop_
_publ_author_name
'Hanbaek Lee'
'Paul R. Sharp'

_publ_section_title
;
 Nickel and Platinum sigma-Bonded Derivatives of Corannulene
;
_journal_name_full Organometallics
_journal_paper_doi 10.1021/om050464b
_journal_year 2005
_chemical_formula_moiety 'C32 H39 Br P2 Pt'
_chemical_formula_sum 'C32 H39 Br P2 Pt'
_chemical_formula_weight 760.57
_space_group_IT_number 14
_symmetry_cell_setting monoclinic
_symmetry_space_group_name_Hall '-P 2ybc'
_symmetry_space_group_name_H-M 'P 1 21/c 1'
_cell_angle_alpha 90.00
_cell_angle_beta 104.4410(10)
_cell_angle_gamma 90.00
_cell_formula_units_Z 4
_cell_length_a 12.9473(6)
_cell_length_b 15.1634(7)
_cell_length_c 15.5910(8)
_cell_measurement_temperature 173(2)
_cell_volume 2964.2(2)
_diffrn_ambient_temperature 173(2)
_exptl_crystal_density_diffrn 1.704
_cod_depositor_comments
;
The following automatic conversions were performed:
'_symmetry_cell_setting' value 'Monoclinic' changed to 'monoclinic'
according to '/home/saulius/struct/CIF-dictionaries/cif_core.dic'
dictionary named 'cif_core.dic' version 2.4.1 from 2010-06-29.

Automatic conversion script
Id: cif_fix_enum 1527 2010-12-29 10:47:43Z saulius 
;
_cod_original_sg_symbol_H-M 'P 21/c'
_cod_database_code 4061642

loop_
_symmetry_equiv_pos_as_xyz
'x, y, z'
'-x, y+1/2, -z+1/2'
'-x, -y, -z'
'x, -y-1/2, z-1/2'

loop_
_atom_site_label
_atom_site_type_symbol
_atom_site_fract_x
_atom_site_fract_y
_atom_site_fract_z
_atom_site_U_iso_or_equiv
_atom_site_adp_type
_atom_site_occupancy
_atom_site_symmetry_multiplicity
_atom_site_calc_flag
_atom_site_refinement_flags
_atom_site_disorder_assembly
_atom_site_disorder_group
Pt1 Pt 0.730660(11) 0.158341(9) 0.179378(9) 0.02330(5) Uani 1 1 d . . .
Br1 Br 0.54160(3) 0.17997(3) 0.08930(3) 0.04162(11) Uani 1 1 d . . .
P1 P 0.70533(8) 0.00829(7) 0.15853(7) 0.0306(2) Uani 1 1 d . . .
P2 P 0.74266(8) 0.30873(7) 0.20073(7) 0.0295(2) Uani 1 1 d . . .
C1 C 0.8802(3) 0.1356(3) 0.2509(3) 0.0321(9) Uani 1 1 d . . .
C11 C 0.9661(3) 0.1269(3) 0.2062(3) 0.0333(9) Uani 1 1 d . . .
C10 C 0.9732(3) 0.1590(3) 0.1218(3) 0.0347(9) Uani 1 1 d . . .
H10 H 0.9095 0.1754 0.0798 0.042 Uiso 1 1 calc R . .
C9 C 1.0711(4) 0.1675(3) 0.0985(3) 0.0405(10) Uani 1 1 d . . .
H9 H 1.0710 0.1884 0.0410 0.049 Uiso 1 1 calc R . .
C15 C 1.1705(4) 0.1454(3) 0.1586(3) 0.0403(10) Uani 1 1 d . . .
C8 C 1.2778(4) 0.1712(3) 0.1618(3) 0.0437(11) Uani 1 1 d . . .
H8 H 1.2945 0.1915 0.1092 0.052 Uiso 1 1 calc R . .
C7 C 1.3599(4) 0.1675(3) 0.2413(3) 0.0465(11) Uani 1 1 d . . .
H7 H 1.4298 0.1856 0.2402 0.056 Uiso 1 1 calc R . .
C14 C 1.3414(3) 0.1376(3) 0.3220(3) 0.0427(11) Uani 1 1 d . . .
C6 C 1.3971(4) 0.1536(3) 0.4108(3) 0.0486(12) Uani 1 1 d . . .
H6 H 1.4693 0.1723 0.4228 0.058 Uiso 1 1 calc R . .
C5 C 1.3491(4) 0.1428(3) 0.4827(3) 0.0494(12) Uani 1 1 d . . .
H5 H 1.3901 0.1546 0.5411 0.059 Uiso 1 1 calc R . .
C13 C 1.2414(4) 0.1150(3) 0.4700(3) 0.0429(11) Uani 1 1 d . . .
C4 C 1.1686(4) 0.1251(3) 0.5239(3) 0.0471(11) Uani 1 1 d . . .
H4 H 1.1958 0.1359 0.5854 0.056 Uiso 1 1 calc R . .
C3 C 1.0575(4) 0.1197(3) 0.4893(3) 0.0457(11) Uani 1 1 d . . .
H3 H 1.0127 0.1252 0.5289 0.055 Uiso 1 1 calc R . .
C12 C 1.0094(3) 0.1062(3) 0.3977(3) 0.0363(9) Uani 1 1 d . . .
C2 C 0.9048(3) 0.1250(3) 0.3440(3) 0.0331(9) Uani 1 1 d . . .
H2 H 0.8484 0.1306 0.3726 0.040 Uiso 1 1 calc R . .
C16 C 1.0614(3) 0.0932(2) 0.2579(3) 0.0343(9) Uani 1 1 d . . .
C20 C 1.1589(4) 0.1023(3) 0.2341(3) 0.0359(9) Uani 1 1 d . . .
C19 C 1.2412(3) 0.0992(3) 0.3126(3) 0.0375(10) Uani 1 1 d . . .
C18 C 1.1937(3) 0.0878(3) 0.3836(3) 0.0371(10) Uani 1 1 d . . .
C17 C 1.0831(3) 0.0833(2) 0.3496(3) 0.0343(9) Uani 1 1 d . . .
C21 C 0.5949(4) -0.0314(3) 0.2023(3) 0.0496(12) Uani 1 1 d . . .
H21A H 0.5269 -0.0086 0.1647 0.060 Uiso 1 1 calc R . .
H21B H 0.5924 -0.0966 0.1990 0.060 Uiso 1 1 calc R . .
C22 C 0.6047(4) -0.0032(4) 0.2974(3) 0.0559(13) Uani 1 1 d . . .
H22A H 0.6695 -0.0288 0.3356 0.084 Uiso 1 1 calc R . .
H22B H 0.5423 -0.0238 0.3166 0.084 Uiso 1 1 calc R . .
H22C H 0.6087 0.0613 0.3014 0.084 Uiso 1 1 calc R . .
C23 C 0.6668(4) -0.0220(3) 0.0425(3) 0.0462(11) Uani 1 1 d . . .
H23A H 0.6563 -0.0866 0.0374 0.055 Uiso 1 1 calc R . .
H23B H 0.5980 0.0066 0.0141 0.055 Uiso 1 1 calc R . .
C24 C 0.7498(5) 0.0051(3) -0.0063(3) 0.0612(14) Uani 1 1 d . . .
H24A H 0.7608 0.0690 -0.0012 0.092 Uiso 1 1 calc R . .
H24B H 0.7249 -0.0111 -0.0690 0.092 Uiso 1 1 calc R . .
H24C H 0.8172 -0.0252 0.0197 0.092 Uiso 1 1 calc R . .
C25 C 0.8175(4) -0.0629(3) 0.2085(3) 0.0431(11) Uani 1 1 d . . .
H25A H 0.8807 -0.0414 0.1899 0.052 Uiso 1 1 calc R . .
H25B H 0.8328 -0.0558 0.2736 0.052 Uiso 1 1 calc R . .
C26 C 0.8055(5) -0.1617(3) 0.1876(4) 0.0679(17) Uani 1 1 d . . .
H26A H 0.7432 -0.1846 0.2054 0.102 Uiso 1 1 calc R . .
H26B H 0.8696 -0.1928 0.2202 0.102 Uiso 1 1 calc R . .
H26C H 0.7960 -0.1708 0.1239 0.102 Uiso 1 1 calc R . .
C27 C 0.6946(4) 0.3731(3) 0.0992(3) 0.0418(10) Uani 1 1 d . . .
H27A H 0.6215 0.3533 0.0697 0.050 Uiso 1 1 calc R . .
H27B H 0.6902 0.4359 0.1155 0.050 Uiso 1 1 calc R . .
C28 C 0.7623(5) 0.3663(3) 0.0347(3) 0.0605(15) Uani 1 1 d . . .
H28A H 0.8342 0.3881 0.0623 0.091 Uiso 1 1 calc R . .
H28B H 0.7309 0.4018 -0.0179 0.091 Uiso 1 1 calc R . .
H28C H 0.7664 0.3046 0.0173 0.091 Uiso 1 1 calc R . .
C29 C 0.8738(3) 0.3579(3) 0.2484(3) 0.0402(10) Uani 1 1 d . . .
H29A H 0.9273 0.3249 0.2255 0.048 Uiso 1 1 calc R . .
H29B H 0.8727 0.4191 0.2260 0.048 Uiso 1 1 calc R . .
C30 C 0.9119(4) 0.3607(3) 0.3490(3) 0.0531(13) Uani 1 1 d . . .
H30A H 0.8626 0.3966 0.3729 0.080 Uiso 1 1 calc R . .
H30B H 0.9834 0.3868 0.3661 0.080 Uiso 1 1 calc R . .
H30C H 0.9143 0.3007 0.3727 0.080 Uiso 1 1 calc R . .
C31 C 0.6542(4) 0.3478(3) 0.2668(3) 0.0421(10) Uani 1 1 d . . .
H31A H 0.6750 0.4089 0.2862 0.050 Uiso 1 1 calc R . .
H31B H 0.5807 0.3501 0.2285 0.050 Uiso 1 1 calc R . .
C32 C 0.6529(4) 0.2934(3) 0.3477(3) 0.0509(12) Uani 1 1 d . . .
H32A H 0.6325 0.2327 0.3297 0.076 Uiso 1 1 calc R . .
H32B H 0.6014 0.3186 0.3774 0.076 Uiso 1 1 calc R . .
H32C H 0.7242 0.2938 0.3883 0.076 Uiso 1 1 calc R . .

loop_
_atom_site_aniso_label
_atom_site_aniso_U_11
_atom_site_aniso_U_22
_atom_site_aniso_U_33
_atom_site_aniso_U_23
_atom_site_aniso_U_13
_atom_site_aniso_U_12
Pt1 0.01723(7) 0.02540(8) 0.02662(7) -0.00165(6) 0.00426(5) -0.00296(6)
Br1 0.02035(19) 0.0490(3) 0.0506(2) -0.0003(2) -0.00043(18) 0.00098(17)
P1 0.0261(5) 0.0282(5) 0.0359(5) -0.0017(4) 0.0048(4) -0.0080(4)
P2 0.0286(5) 0.0271(5) 0.0331(5) -0.0028(4) 0.0082(4) -0.0003(4)
C1 0.030(2) 0.026(2) 0.040(2) -0.0038(17) 0.0086(18) -0.0044(16)
C11 0.033(2) 0.029(2) 0.036(2) -0.0061(17) 0.0060(18) -0.0053(17)
C10 0.031(2) 0.036(2) 0.034(2) -0.0063(18) 0.0028(17) -0.0027(18)
C9 0.043(3) 0.044(3) 0.036(2) -0.0019(19) 0.013(2) -0.001(2)
C15 0.034(2) 0.046(3) 0.045(2) -0.013(2) 0.015(2) 0.000(2)
C8 0.035(2) 0.044(3) 0.058(3) -0.012(2) 0.023(2) -0.003(2)
C7 0.035(2) 0.046(3) 0.066(3) -0.007(2) 0.026(2) 0.000(2)
C14 0.029(2) 0.040(2) 0.057(3) -0.001(2) 0.006(2) 0.0074(19)
C6 0.025(2) 0.047(3) 0.064(3) -0.003(2) -0.006(2) 0.004(2)
C5 0.033(2) 0.057(3) 0.048(3) 0.003(2) -0.011(2) 0.004(2)
C13 0.041(3) 0.040(3) 0.042(2) 0.005(2) -0.002(2) 0.004(2)
C4 0.047(3) 0.058(3) 0.032(2) 0.006(2) 0.002(2) 0.004(2)
C3 0.043(3) 0.055(3) 0.039(2) 0.005(2) 0.011(2) -0.002(2)
C12 0.035(2) 0.034(2) 0.039(2) 0.0068(18) 0.0078(19) -0.0049(18)
C2 0.028(2) 0.034(2) 0.039(2) -0.0010(18) 0.0124(18) -0.0059(17)
C16 0.032(2) 0.0208(19) 0.046(2) -0.0085(17) 0.0018(19) -0.0021(17)
C20 0.047(3) 0.025(2) 0.038(2) -0.0056(17) 0.015(2) 0.0026(18)
C19 0.021(2) 0.0228(19) 0.068(3) -0.0049(19) 0.010(2) 0.0052(16)
C18 0.038(2) 0.028(2) 0.039(2) 0.0039(18) -0.0005(19) 0.0054(18)
C17 0.035(2) 0.023(2) 0.047(2) 0.0008(18) 0.016(2) -0.0029(17)
C21 0.039(3) 0.045(3) 0.068(3) 0.004(2) 0.018(2) -0.015(2)
C22 0.047(3) 0.068(3) 0.058(3) 0.013(3) 0.022(2) -0.008(3)
C23 0.050(3) 0.040(2) 0.043(2) -0.015(2) 0.000(2) -0.009(2)
C24 0.088(4) 0.054(3) 0.046(3) -0.013(2) 0.025(3) -0.001(3)
C25 0.043(3) 0.027(2) 0.058(3) 0.004(2) 0.011(2) -0.0043(19)
C26 0.063(4) 0.030(3) 0.106(5) 0.007(3) 0.014(3) -0.006(2)
C27 0.042(3) 0.033(2) 0.047(3) 0.004(2) 0.005(2) -0.003(2)
C28 0.087(4) 0.055(3) 0.043(3) 0.006(2) 0.024(3) 0.009(3)
C29 0.035(2) 0.033(2) 0.049(3) -0.0055(19) 0.005(2) -0.0046(18)
C30 0.044(3) 0.063(3) 0.046(3) -0.001(2) -0.001(2) -0.009(2)
C31 0.037(2) 0.044(3) 0.046(2) -0.007(2) 0.012(2) 0.011(2)
C32 0.053(3) 0.057(3) 0.050(3) -0.007(2) 0.026(2) -0.001(2)

loop_
_geom_bond_atom_site_label_1
_geom_bond_atom_site_label_2
_geom_bond_distance
_geom_bond_site_symmetry_2
_geom_bond_publ_flag
Pt1 C1 2.008(4) . ?
Pt1 P2 2.3042(10) . ?
Pt1 P1 2.3103(10) . ?
Pt1 Br1 2.5213(4) . ?
P1 C23 1.812(4) . ?
P1 C25 1.822(4) . ?
P1 C21 1.833(4) . ?
P2 C31 1.821(4) . ?
P2 C27 1.832(4) . ?
P2 C29 1.833(4) . ?
C1 C2 1.416(5) . ?
C1 C11 1.458(6) . ?
C11 C16 1.392(6) . ?
C11 C10 1.428(6) . ?
C10 C9 1.408(6) . ?
C9 C15 1.430(6) . ?
C15 C20 1.386(6) . ?
C15 C8 1.433(6) . ?
C8 C7 1.418(7) . ?
C7 C14 1.413(7) . ?
C14 C19 1.397(6) . ?
C14 C6 1.413(7) . ?
C6 C5 1.421(7) . ?
C5 C13 1.422(6) . ?
C13 C18 1.396(6) . ?
C13 C4 1.420(7) . ?
C4 C3 1.406(6) . ?
C3 C12 1.424(6) . ?
C12 C17 1.397(6) . ?
C12 C2 1.432(6) . ?
C16 C17 1.394(6) . ?
C16 C20 1.408(6) . ?
C20 C19 1.408(6) . ?
C19 C18 1.405(6) . ?
C18 C17 1.399(6) . ?
C21 C22 1.518(7) . ?
C23 C24 1.519(7) . ?
C25 C26 1.532(6) . ?
C27 C28 1.494(7) . ?
C29 C30 1.524(6) . ?
C31 C32 1.509(6) . ?
